data_4512503
loop_
_publ_author_name
'Knichal, Jane V.'
'Gee, William J.'
'Burrows, Andrew D.'
'Raithby, Paul R.'
'Wilson, Chick C.'

_publ_section_title
;
 Role of Ethynyl-Derived Weak Hydrogen-Bond Interactions in the
 Supramolecular Structures of 1D, 2D, and 3D Coordination Polymers
 Containing 5-Ethynyl-1,3-benzenedicarboxylate
;
_journal_issue 1
_journal_name_full 'Crystal Growth &amp; Design'
_journal_page_first 465
_journal_paper_doi 10.1021/cg501535b
_journal_volume 15
_journal_year 2015
_chemical_formula_moiety '2(C30.67 H18 O15 Zn3), C12 H27 N2, 2(C H4 O), 2.66(O)'
_chemical_formula_sum 'C75.34 H71.02 N2 O34.66 Zn6'
_chemical_formula_weight 1951.22
_chemical_name_systematic
; 
 5 
;
_space_group_crystal_system monoclinic
_space_group_IT_number 14
_space_group_name_Hall '-P 2ybc'
_space_group_name_H-M_alt 'P 1 21/c 1'
_atom_sites_solution_hydrogens geom
_atom_sites_solution_primary direct
_atom_sites_solution_secondary difmap
_audit_creation_method SHELXL-97
_cell_angle_alpha 90.00
_cell_angle_beta 93.217(3)
_cell_angle_gamma 90.00
_cell_formula_units_Z 2
_cell_length_a 11.1171(3)
_cell_length_b 14.9906(6)
_cell_length_c 24.3281(8)
_cell_measurement_reflns_used 6528
_cell_measurement_temperature 150.00(10)
_cell_measurement_theta_max 28.6570
_cell_measurement_theta_min 3.3200
_cell_volume 4047.9(2)
_computing_cell_refinement
;
CrysAlisPro, Agilent Technologies,
Version 1.171.36.28 (release 01-02-2013 CrysAlis171 .NET)
(compiled Feb  1 2013,16:14:44)
;
_computing_data_collection
;
CrysAlisPro, Agilent Technologies,
Version 1.171.36.28 (release 01-02-2013 CrysAlis171 .NET)
(compiled Feb  1 2013,16:14:44)
;
_computing_data_reduction
;
CrysAlisPro, Agilent Technologies,
Version 1.171.36.28 (release 01-02-2013 CrysAlis171 .NET)
(compiled Feb  1 2013,16:14:44)
;
_computing_molecular_graphics 'POV-Ray, version 3.6, 2004'
_computing_structure_refinement 'SHELXL-97 (Sheldrick, 1997)'
_computing_structure_solution 'SHELXS-97 (Sheldrick, 1990)'
_diffrn_ambient_environment N~2~
_diffrn_ambient_temperature 150.00(10)
_diffrn_detector 'CCD plate'
_diffrn_detector_area_resol_mean 10.3795
_diffrn_detector_type Atlas
_diffrn_measured_fraction_theta_full 0.999
_diffrn_measured_fraction_theta_max 0.888
_diffrn_measurement_device 'four-circle diffractometer'
_diffrn_measurement_device_type 'Xcalibur, Atlas, Gemini ultra'
_diffrn_measurement_method '\w scans'
_diffrn_radiation_monochromator graphite
_diffrn_radiation_probe x-ray
_diffrn_radiation_type 'Mo K\a'
_diffrn_radiation_wavelength 0.71073
_diffrn_reflns_av_R_equivalents 0.0694
_diffrn_reflns_av_sigmaI/netI 0.0923
_diffrn_reflns_limit_h_max 15
_diffrn_reflns_limit_h_min -15
_diffrn_reflns_limit_k_max 21
_diffrn_reflns_limit_k_min -18
_diffrn_reflns_limit_l_max 32
_diffrn_reflns_limit_l_min -34
_diffrn_reflns_number 33693
_diffrn_reflns_theta_full 25.00
_diffrn_reflns_theta_max 30.54
_diffrn_reflns_theta_min 2.77
_diffrn_source 'Enhance (Mo) X-ray Source'
_exptl_absorpt_coefficient_mu 1.840
_exptl_absorpt_correction_T_max 1.00000
_exptl_absorpt_correction_T_min 0.86164
_exptl_absorpt_correction_type multi-scan
_exptl_absorpt_process_details
;
CrysAlisPro, Agilent Technologies,
Version 1.171.37.31 (release 14-01-2014 CrysAlis171 .NET)
(compiled Jan 14 2014,18:38:05)
Empirical absorption correction using spherical harmonics,
 implemented in SCALE3 ABSPACK scaling algorithm.
;
_exptl_crystal_colour colourless
_exptl_crystal_density_diffrn 1.601
_exptl_crystal_density_method 'not measured'
_exptl_crystal_description prism
_exptl_crystal_F_000 1988.7
_exptl_crystal_size_max 0.4
_exptl_crystal_size_mid 0.4
_exptl_crystal_size_min 0.2
_refine_diff_density_max 1.674
_refine_diff_density_min -1.212
_refine_diff_density_rms 0.164
_refine_ls_extinction_method none
_refine_ls_goodness_of_fit_ref 1.154
_refine_ls_hydrogen_treatment mixed
_refine_ls_matrix_type full
_refine_ls_number_parameters 508
_refine_ls_number_reflns 11001
_refine_ls_number_restraints 13
_refine_ls_restrained_S_all 1.153
_refine_ls_R_factor_all 0.1476
_refine_ls_R_factor_gt 0.0964
_refine_ls_shift/su_max 0.000
_refine_ls_shift/su_mean 0.000
_refine_ls_structure_factor_coef Fsqd
_refine_ls_weighting_details 'calc w=1/[\s^2^(Fo^2^)+(0.0405P)^2^+53.3914P] where P=(Fo^2^+2Fc^2^)/3'
_refine_ls_weighting_scheme calc
_refine_ls_wR_factor_gt 0.2168
_refine_ls_wR_factor_ref 0.2381
_reflns_number_gt 7037
_reflns_number_total 11001
_reflns_threshold_expression >2sigma(I)
_cod_data_source_file cg501535b_si_002.cif
_cod_data_source_block c:\prr39
_cod_depositor_comments 'Adding full bibliography for 4512498--4512503.cif.'
_cod_database_code 4512503
_cell_oxdiff_length_a 11.1206(5)
_cell_oxdiff_length_b 14.9831(6)
_cell_oxdiff_length_c 24.3342(9)
_cell_oxdiff_angle_alpha 89.901(3)
_cell_oxdiff_angle_beta 93.277(3)
_cell_oxdiff_angle_gamma 89.932(3)
_cell_oxdiff_volume 4047.9(3)
_cell_oxdiff_measurement_reflns_used 6528

loop_
_space_group_symop_id
_space_group_symop_operation_xyz
1 'x, y, z'
2 '-x, y+1/2, -z+1/2'
3 '-x, -y, -z'
4 'x, -y-1/2, z-1/2'

loop_
_atom_site_label
_atom_site_type_symbol
_atom_site_fract_x
_atom_site_fract_y
_atom_site_fract_z
_atom_site_U_iso_or_equiv
_atom_site_adp_type
_atom_site_occupancy
_atom_site_symmetry_multiplicity
_atom_site_calc_flag
_atom_site_refinement_flags
_atom_site_disorder_assembly
_atom_site_disorder_group
Zn1 Zn 1.13658(8) 0.55694(7) 0.34320(3) 0.0238(2) Uani 1 1 d . . .
Zn2 Zn 0.99305(7) 0.44509(6) 0.44083(3) 0.01911(19) Uani 1 1 d . . .
Zn3 Zn 0.82631(8) 0.56004(6) 0.34525(3) 0.0219(2) Uani 1 1 d . . .
O2 O 1.0053(4) 0.4166(3) 0.52728(19) 0.0163(10) Uani 1 1 d D . .
O12 O 0.8637(5) 0.2133(4) 0.0561(2) 0.0325(14) Uani 1 1 d . . .
O3 O 0.8129(5) 0.4373(4) 0.4510(2) 0.0277(12) Uani 1 1 d . . .
O6 O 0.1742(5) 0.4312(4) 0.4482(2) 0.0313(13) Uani 1 1 d . . .
O1 O 0.9826(4) 0.4999(4) 0.36310(19) 0.0204(11) Uani 1 1 d . . .
H1 H 0.9778 0.4461 0.3388 0.024 Uiso 1 1 calc R . .
O8 O 1.1636(5) 0.2127(4) 0.0628(2) 0.0274(12) Uani 1 1 d . . .
O14 O 0.8011(5) 0.5415(4) 0.2657(2) 0.0291(13) Uani 1 1 d . . .
O15 O 0.9875(5) 0.3128(4) 0.4140(2) 0.0324(13) Uani 1 1 d D . .
O7 O 1.1707(7) 0.1880(4) 0.1529(2) 0.0404(16) Uani 1 1 d . . .
O11 O 0.8713(7) 0.1829(4) 0.1455(3) 0.0470(18) Uani 1 1 d . . .
O13 O 0.8165(6) 0.3971(4) 0.2864(2) 0.0366(15) Uani 1 1 d . . .
C24 C 0.8283(7) 0.4401(6) 0.1925(3) 0.0275(16) Uani 1 1 d . . .
O4 O 0.7004(5) 0.5131(4) 0.3886(2) 0.0287(13) Uani 1 1 d . . .
C2 C 0.6022(7) 0.4231(5) 0.4507(3) 0.0195(15) Uani 1 1 d . . .
C25 C 0.8415(8) 0.5094(6) 0.1552(3) 0.0303(18) Uani 1 1 d . . .
H25 H 0.8346 0.5698 0.1666 0.036 Uiso 1 1 calc R . .
C12 C 1.1927(7) 0.3340(6) 0.1250(3) 0.0253(16) Uani 1 1 d . . .
C17 C 1.2413(8) 0.3924(6) 0.0877(3) 0.0318(19) Uani 1 1 d . . .
H17 H 1.2618 0.3712 0.0526 0.038 Uiso 1 1 calc R . .
C7 C 0.6092(6) 0.3613(5) 0.4926(3) 0.0214(15) Uani 1 1 d . . .
H7 H 0.6854 0.3424 0.5080 0.026 Uiso 1 1 calc R . .
C28 C 0.8144(7) 0.4587(6) 0.2524(3) 0.0266(17) Uani 1 1 d . . .
C11 C 1.1738(6) 0.2369(5) 0.1112(3) 0.0246(16) Uani 1 1 d . . .
C4 C 0.3849(6) 0.4187(5) 0.4493(3) 0.0178(14) Uani 1 1 d . . .
O5 O 0.2716(5) 0.5053(4) 0.3852(2) 0.0347(15) Uani 1 1 d . . .
C8 C 0.2668(6) 0.4537(5) 0.4269(3) 0.0221(15) Uani 1 1 d . . .
C3 C 0.4915(6) 0.4529(5) 0.4295(3) 0.0208(15) Uani 1 1 d . . .
H3 H 0.4876 0.4969 0.4014 0.025 Uiso 1 1 calc R . .
C1 C 0.7154(6) 0.4596(5) 0.4294(3) 0.0189(15) Uani 1 1 d . . .
C13 C 1.1664(8) 0.3661(6) 0.1761(3) 0.0298(18) Uani 1 1 d . . .
H13 H 1.1341 0.3262 0.2019 0.036 Uiso 1 1 calc R . .
C23 C 0.8339(7) 0.3519(6) 0.1757(3) 0.0275(17) Uani 1 1 d . . .
H23 H 0.8249 0.3050 0.2014 0.033 Uiso 1 1 calc R . .
C21 C 0.8612(7) 0.2355(6) 0.1053(3) 0.0284(17) Uani 1 1 d . . .
C27 C 0.8707(8) 0.4009(6) 0.0834(3) 0.0296(18) Uani 1 1 d . . .
H27 H 0.8867 0.3876 0.0463 0.035 Uiso 1 1 calc R . .
C5 C 0.3904(6) 0.3563(5) 0.4910(3) 0.0219(15) Uani 1 1 d . . .
H5 H 0.3184 0.3337 0.5050 0.026 Uiso 1 1 calc R . .
C22 C 0.8527(7) 0.3324(5) 0.1208(3) 0.0259(16) Uani 1 1 d . . .
O10 O 1.1748(6) 0.5613(5) 0.2630(2) 0.0408(15) Uani 1 1 d . . .
O9 O 1.1184(8) 0.4258(5) 0.2802(3) 0.060(2) Uani 1 1 d . . .
C14 C 1.1853(8) 0.4541(6) 0.1912(3) 0.0325(19) Uani 1 1 d . . .
C18 C 1.1566(8) 0.4816(7) 0.2484(4) 0.041(2) Uani 1 1 d . . .
C15 C 1.2304(9) 0.5110(7) 0.1535(4) 0.041(2) Uani 1 1 d . . .
H15 H 1.2417 0.5720 0.1631 0.049 Uiso 1 1 calc R . .
C16 C 1.2603(8) 0.4822(7) 0.1016(4) 0.038(2) Uani 1 1 d . . .
C19 C 1.3116(13) 0.5399(8) 0.0626(5) 0.067(4) Uani 1 1 d . . .
C31 C 0.8763(14) 0.2543(10) 0.4156(6) 0.044(3) Uani 0.67 1 d PD A 1
H31A H 0.8388 0.2629 0.4507 0.065 Uiso 0.67 1 calc PR A 1
H31B H 0.8995 0.1916 0.4119 0.065 Uiso 0.67 1 calc PR A 1
H31C H 0.8189 0.2706 0.3852 0.065 Uiso 0.67 1 calc PR A 1
O16 O 0.8116(17) 0.2194(11) 0.4494(7) 0.031(4) Uani 0.33 1 d P B 2
C9 C 0.5104(7) 0.2598(6) 0.5550(3) 0.0316(19) Uani 1 1 d . . .
C6 C 0.5026(7) 0.3265(6) 0.5123(3) 0.0252(16) Uani 1 1 d . . .
C29 C 0.8825(10) 0.5615(7) 0.0635(3) 0.042(2) Uani 1 1 d . . .
C26 C 0.8652(9) 0.4887(6) 0.1010(3) 0.035(2) Uani 1 1 d . . .
C20 C 1.3530(4) 0.5865(3) 0.02964(15) 0.102(6) Uani 1 1 d . . .
H20 H 1.3864 0.6241 0.0030 0.122 Uiso 1 1 calc R . .
O19 O 1.1004(4) 0.2620(3) 0.32350(15) 0.0512(19) Uani 1 1 d RD . .
C10 C 0.5255(4) 0.2022(3) 0.58747(15) 0.049(3) Uani 1 1 d R . .
H10 H 0.5378 0.1557 0.6137 0.059 Uiso 1 1 calc R . .
C30 C 0.8952(4) 0.6250(3) 0.03574(15) 0.059(3) Uani 1 1 d R . .
H30 H 0.9054 0.6761 0.0134 0.071 Uiso 1 1 calc R . .
N1 N 0.4788(4) 0.2289(3) 0.29151(15) 0.103(2) Uani 1 1 d R . .
C38 C 1.0203(4) 0.2128(3) 0.28845(15) 0.060(3) Uani 1 1 d RD . .
H38A H 0.9441 0.2454 0.2830 0.090 Uiso 1 1 calc R . .
H38B H 1.0053 0.1546 0.3051 0.090 Uiso 1 1 calc R . .
H38C H 1.0556 0.2041 0.2528 0.090 Uiso 1 1 calc R . .
C32 C 0.4777(4) 0.3933(3) 0.26748(15) 0.103(2) Uani 1 1 d R . .
H32A H 0.5483 0.4019 0.2929 0.155 Uiso 1 1 calc R . .
H32B H 0.4259 0.4461 0.2682 0.155 Uiso 1 1 calc R . .
H32C H 0.5040 0.3842 0.2301 0.155 Uiso 1 1 calc R . .
C34 C 0.4201(4) 0.1874(3) 0.37873(15) 0.103(2) Uani 1 1 d R . .
H34A H 0.4920 0.2239 0.3868 0.155 Uiso 1 1 calc R . .
H34B H 0.4214 0.1358 0.4035 0.155 Uiso 1 1 calc R . .
H34C H 0.3479 0.2231 0.3841 0.155 Uiso 1 1 calc R . .
C33 C 0.4071(4) 0.3112(3) 0.28519(15) 0.103(2) Uani 1 1 d R E .
H33A H 0.3715 0.3245 0.3207 0.124 Uiso 1 1 calc R . .
H33B H 0.3398 0.3004 0.2576 0.124 Uiso 1 1 calc R . .
C35 C 0.4183(4) 0.1552(3) 0.31895(15) 0.103(2) Uani 1 1 d R E .
H35A H 0.4632 0.0985 0.3158 0.124 Uiso 1 1 calc R . .
H35B H 0.3348 0.1468 0.3034 0.124 Uiso 1 1 calc R . .
O17 O 0.7102(4) 0.2281(3) 0.28136(15) 0.061(3) Uani 0.67 1 d PR C 1
O18 O 0.6970(15) 0.2849(14) 0.3502(7) 0.039(5) Uani 0.33 1 d P D 2
C37 C 0.4823(17) 0.1383(12) 0.2042(7) 0.103(2) Uani 0.50 1 d P E 3
H37A H 0.4315 0.0997 0.2257 0.155 Uiso 0.50 1 calc PR E 3
H37B H 0.5262 0.1018 0.1786 0.155 Uiso 0.50 1 calc PR E 3
H37C H 0.4316 0.1814 0.1834 0.155 Uiso 0.50 1 calc PR E 3
C36 C 0.566(3) 0.185(2) 0.2404(15) 0.103(2) Uani 0.50 1 d P E 3
H36A H 0.6065 0.2327 0.2206 0.124 Uiso 0.50 1 calc PR E 3
H36B H 0.6277 0.1433 0.2565 0.124 Uiso 0.50 1 calc PR E 3
C39 C 0.412(3) 0.217(2) 0.2278(15) 0.103(2) Uani 0.50 1 d PU E 1
H39A H 0.3257 0.2027 0.2295 0.124 Uiso 0.50 1 calc PR E 1
H39B H 0.4213 0.2716 0.2056 0.124 Uiso 0.50 1 calc PR E 1
C40 C 0.4823(17) 0.1383(12) 0.2042(7) 0.103(2) Uani 0.50 1 d P E 1
H4 H 1.071(4) 0.379(4) 0.537(3) 0.02(2) Uiso 1 1 d D . .
H2 H 0.937(5) 0.384(6) 0.537(6) 0.12(6) Uiso 1 1 d D . .
H14 H 1.032(6) 0.290(5) 0.385(3) 0.08(4) Uiso 1 1 d D . .
H19 H 1.139(10) 0.310(6) 0.3062(16) 0.11(5) Uiso 1 1 d D . .

loop_
_atom_site_aniso_label
_atom_site_aniso_U_11
_atom_site_aniso_U_22
_atom_site_aniso_U_33
_atom_site_aniso_U_23
_atom_site_aniso_U_13
_atom_site_aniso_U_12
Zn1 0.0245(4) 0.0262(5) 0.0212(4) 0.0071(4) 0.0043(3) 0.0002(4)
Zn2 0.0162(4) 0.0235(4) 0.0179(4) 0.0023(4) 0.0030(3) -0.0003(4)
Zn3 0.0232(4) 0.0250(5) 0.0178(4) 0.0033(4) 0.0043(3) -0.0013(4)
O2 0.011(2) 0.020(3) 0.017(2) 0.0028(19) 0.0019(18) 0.000(2)
O12 0.032(3) 0.035(4) 0.030(3) -0.009(3) 0.004(2) 0.005(3)
O3 0.023(3) 0.037(3) 0.023(3) 0.006(3) 0.000(2) -0.011(3)
O6 0.026(3) 0.042(4) 0.027(3) 0.009(3) 0.008(2) 0.009(3)
O1 0.021(2) 0.024(3) 0.017(2) 0.001(2) 0.0050(19) -0.002(2)
O8 0.029(3) 0.031(3) 0.023(3) -0.002(2) 0.005(2) -0.003(2)
O14 0.040(3) 0.028(3) 0.020(3) -0.001(2) 0.000(2) 0.009(3)
O15 0.037(3) 0.022(3) 0.039(3) -0.002(3) 0.009(3) 0.002(3)
O7 0.069(5) 0.023(3) 0.031(3) 0.005(3) 0.021(3) 0.011(3)
O11 0.088(6) 0.021(3) 0.032(3) -0.005(3) 0.001(3) 0.000(3)
O13 0.055(4) 0.033(3) 0.022(3) 0.000(3) 0.005(3) -0.004(3)
C24 0.033(4) 0.031(4) 0.019(3) -0.003(3) -0.001(3) 0.000(4)
O4 0.019(3) 0.033(3) 0.035(3) 0.014(3) 0.008(2) 0.000(2)
C2 0.024(4) 0.017(4) 0.018(3) -0.002(3) 0.006(3) -0.003(3)
C25 0.041(5) 0.029(4) 0.021(4) -0.002(3) -0.003(3) -0.005(4)
C12 0.026(4) 0.029(4) 0.021(3) -0.001(3) 0.003(3) 0.004(3)
C17 0.034(4) 0.040(5) 0.021(4) -0.008(4) 0.002(3) -0.006(4)
C7 0.015(3) 0.022(4) 0.027(4) 0.000(3) 0.005(3) 0.001(3)
C28 0.033(4) 0.026(4) 0.020(3) -0.003(3) 0.000(3) -0.006(3)
C11 0.016(3) 0.027(4) 0.031(4) 0.001(3) 0.011(3) 0.000(3)
C4 0.014(3) 0.020(4) 0.019(3) -0.003(3) 0.002(2) 0.005(3)
O5 0.017(3) 0.050(4) 0.037(3) 0.021(3) 0.001(2) -0.004(3)
C8 0.017(3) 0.020(4) 0.028(4) -0.005(3) 0.001(3) -0.001(3)
C3 0.020(3) 0.020(4) 0.023(3) 0.002(3) 0.005(3) 0.001(3)
C1 0.020(3) 0.018(4) 0.019(3) -0.007(3) 0.007(3) -0.002(3)
C13 0.034(4) 0.032(5) 0.024(4) 0.001(3) 0.006(3) 0.007(4)
C23 0.029(4) 0.033(5) 0.020(4) -0.004(3) -0.003(3) -0.002(4)
C21 0.028(4) 0.033(5) 0.024(4) -0.004(3) -0.001(3) -0.001(4)
C27 0.036(5) 0.034(5) 0.019(4) -0.005(3) 0.004(3) 0.004(4)
C5 0.017(3) 0.024(4) 0.025(4) -0.001(3) 0.009(3) -0.001(3)
C22 0.031(4) 0.024(4) 0.022(4) -0.004(3) -0.003(3) -0.005(3)
O10 0.048(4) 0.046(4) 0.028(3) -0.014(3) 0.000(3) 0.005(3)
O9 0.091(6) 0.056(5) 0.037(4) -0.008(4) 0.030(4) 0.018(4)
C14 0.031(4) 0.040(5) 0.027(4) -0.002(4) 0.002(3) 0.008(4)
C18 0.031(5) 0.055(7) 0.035(5) -0.013(5) -0.002(4) 0.023(5)
C15 0.042(5) 0.042(6) 0.040(5) -0.014(4) 0.004(4) -0.009(4)
C16 0.037(5) 0.036(5) 0.041(5) -0.003(4) 0.007(4) -0.009(4)
C19 0.096(10) 0.052(7) 0.058(7) -0.019(6) 0.037(7) -0.042(7)
C31 0.054(9) 0.026(7) 0.051(9) -0.001(6) 0.005(7) -0.010(7)
O16 0.045(11) 0.023(9) 0.025(8) 0.007(7) 0.005(7) 0.002(8)
C9 0.020(4) 0.043(5) 0.033(4) 0.008(4) 0.006(3) -0.003(4)
C6 0.024(4) 0.030(4) 0.022(4) -0.001(3) 0.006(3) 0.000(3)
C29 0.069(7) 0.036(5) 0.022(4) -0.003(4) 0.003(4) -0.001(5)
C26 0.049(5) 0.034(5) 0.021(4) 0.000(4) 0.003(4) -0.007(4)
C20 0.164(17) 0.080(10) 0.068(9) -0.013(8) 0.049(10) -0.077(11)
O19 0.051(4) 0.058(5) 0.045(4) 0.003(4) 0.010(3) 0.004(4)
C10 0.052(6) 0.053(7) 0.043(6) 0.023(5) 0.012(5) 0.006(5)
C30 0.107(10) 0.035(6) 0.036(5) 0.007(5) -0.002(6) -0.031(6)
N1 0.111(5) 0.084(5) 0.113(5) -0.001(4) -0.010(4) -0.002(4)
C38 0.086(9) 0.048(7) 0.047(6) -0.005(5) 0.007(6) 0.021(6)
C32 0.111(5) 0.084(5) 0.113(5) -0.001(4) -0.010(4) -0.002(4)
C34 0.111(5) 0.084(5) 0.113(5) -0.001(4) -0.010(4) -0.002(4)
C33 0.111(5) 0.084(5) 0.113(5) -0.001(4) -0.010(4) -0.002(4)
C35 0.111(5) 0.084(5) 0.113(5) -0.001(4) -0.010(4) -0.002(4)
O17 0.068(8) 0.044(7) 0.068(8) 0.010(6) -0.017(6) -0.016(6)
O18 0.023(9) 0.060(14) 0.034(10) 0.005(9) -0.007(7) -0.012(9)
C37 0.111(5) 0.084(5) 0.113(5) -0.001(4) -0.010(4) -0.002(4)
C36 0.111(5) 0.084(5) 0.113(5) -0.001(4) -0.010(4) -0.002(4)
C39 0.111(5) 0.084(5) 0.113(5) -0.001(4) -0.010(4) -0.002(4)
C40 0.111(5) 0.084(5) 0.113(5) -0.001(4) -0.010(4) -0.002(4)

loop_
_atom_type_symbol
_atom_type_description
_atom_type_scat_dispersion_real
_atom_type_scat_dispersion_imag
_atom_type_scat_source
Zn Zn 0.2839 1.4301 'International Tables Vol C Tables 4.2.6.8 and 6.1.1.4'
O O 0.0106 0.0060 'International Tables Vol C Tables 4.2.6.8 and 6.1.1.4'
C C 0.0033 0.0016 'International Tables Vol C Tables 4.2.6.8 and 6.1.1.4'
H H 0.0000 0.0000 'International Tables Vol C Tables 4.2.6.8 and 6.1.1.4'
N N 0.0061 0.0033 'International Tables Vol C Tables 4.2.6.8 and 6.1.1.4'

loop_
_geom_angle_atom_site_label_1
_geom_angle_atom_site_label_2
_geom_angle_atom_site_label_3
_geom_angle
_geom_angle_site_symmetry_1
_geom_angle_site_symmetry_3
O11 Zn1 O5 111.1(3) 2_755 1_655
O11 Zn1 O1 110.0(3) 2_755 .
O5 Zn1 O1 110.6(2) 1_655 .
O11 Zn1 O10 96.9(3) 2_755 .
O5 Zn1 O10 108.9(3) 1_655 .
O1 Zn1 O10 118.5(2) . .
O11 Zn1 C18 124.5(3) 2_755 .
O5 Zn1 C18 101.2(3) 1_655 .
O1 Zn1 C18 98.5(3) . .
O10 Zn1 C18 28.5(3) . .
O6 Zn2 O3 164.8(2) 1_655 .
O6 Zn2 O1 97.3(2) 1_655 .
O3 Zn2 O1 97.4(2) . .
O6 Zn2 O15 86.7(3) 1_655 .
O3 Zn2 O15 88.4(2) . .
O1 Zn2 O15 95.3(2) . .
O6 Zn2 O2 83.3(2) 1_655 .
O3 Zn2 O2 82.99(19) . .
O1 Zn2 O2 168.0(2) . .
O15 Zn2 O2 96.7(2) . .
O6 Zn2 O2 94.4(2) 1_655 3_766
O3 Zn2 O2 90.0(2) . 3_766
O1 Zn2 O2 86.96(19) . 3_766
O15 Zn2 O2 177.3(2) . 3_766
O2 Zn2 O2 81.00(19) . 3_766
O7 Zn3 O4 111.3(3) 2_755 .
O7 Zn3 O14 99.5(3) 2_755 .
O4 Zn3 O14 114.8(3) . .
O7 Zn3 O1 115.8(3) 2_755 .
O4 Zn3 O1 111.6(2) . .
O14 Zn3 O1 103.1(2) . .
Zn2 O2 Zn2 99.00(19) . 3_766
Zn2 O2 H4 111(5) . .
Zn2 O2 H4 119(5) 3_766 .
Zn2 O2 H2 109(8) . .
Zn2 O2 H2 113(8) 3_766 .
H4 O2 H2 105(4) . .
C1 O3 Zn2 141.8(5) . .
C8 O6 Zn2 142.2(5) . 1_455
Zn3 O1 Zn1 120.3(3) . .
Zn3 O1 Zn2 112.7(2) . .
Zn1 O1 Zn2 112.9(2) . .
Zn3 O1 H1 102.7 . .
Zn1 O1 H1 102.7 . .
Zn2 O1 H1 102.7 . .
C28 O14 Zn3 111.8(5) . .
C31 O15 Zn2 123.4(7) . .
C31 O15 H14 105.7(15) . .
Zn2 O15 H14 124(4) . .
C11 O7 Zn3 127.0(6) . 2_745
C21 O11 Zn1 136.8(6) . 2_745
C23 C24 C25 120.8(7) . .
C23 C24 C28 118.2(7) . .
C25 C24 C28 120.9(8) . .
C1 O4 Zn3 125.8(5) . .
C7 C2 C3 120.4(7) . .
C7 C2 C1 119.4(7) . .
C3 C2 C1 120.2(6) . .
C24 C25 C26 118.8(8) . .
C24 C25 H25 120.6 . .
C26 C25 H25 120.6 . .
C13 C12 C17 118.6(8) . .
C13 C12 C11 120.2(7) . .
C17 C12 C11 121.1(7) . .
C12 C17 C16 120.4(8) . .
C12 C17 H17 119.8 . .
C16 C17 H17 119.8 . .
C2 C7 C6 119.3(7) . .
C2 C7 H7 120.3 . .
C6 C7 H7 120.3 . .
O13 C28 O14 123.2(7) . .
O13 C28 C24 120.7(7) . .
O14 C28 C24 116.2(7) . .
O8 C11 O7 126.5(8) . .
O8 C11 C12 120.2(7) . .
O7 C11 C12 113.2(7) . .
C5 C4 C3 119.9(6) . .
C5 C4 C8 120.6(6) . .
C3 C4 C8 119.4(6) . .
C8 O5 Zn1 126.6(5) . 1_455
O6 C8 O5 125.1(7) . .
O6 C8 C4 119.6(7) . .
O5 C8 C4 115.3(6) . .
C2 C3 C4 120.5(7) . .
C2 C3 H3 119.8 . .
C4 C3 H3 119.8 . .
O3 C1 O4 125.3(6) . .
O3 C1 C2 119.6(7) . .
O4 C1 C2 115.0(6) . .
C12 C13 C14 122.4(8) . .
C12 C13 H13 118.8 . .
C14 C13 H13 118.8 . .
C24 C23 C22 119.5(8) . .
C24 C23 H23 120.2 . .
C22 C23 H23 120.2 . .
O12 C21 O11 125.1(8) . .
O12 C21 C22 120.3(8) . .
O11 C21 C22 114.5(7) . .
C26 C27 C22 119.2(7) . .
C26 C27 H27 120.4 . .
C22 C27 H27 120.4 . .
C4 C5 C6 119.5(7) . .
C4 C5 H5 120.3 . .
C6 C5 H5 120.3 . .
C27 C22 C23 120.4(8) . .
C27 C22 C21 122.4(7) . .
C23 C22 C21 117.1(7) . .
C18 O10 Zn1 101.7(6) . .
C15 C14 C13 118.2(8) . .
C15 C14 C18 123.7(9) . .
C13 C14 C18 118.1(8) . .
O9 C18 O10 121.5(9) . .
O9 C18 C14 119.7(9) . .
O10 C18 C14 118.9(10) . .
O9 C18 Zn1 71.7(5) . .
O10 C18 Zn1 49.9(4) . .
C14 C18 Zn1 168.0(8) . .
C14 C15 C16 122.1(9) . .
C14 C15 H15 119.0 . .
C16 C15 H15 119.0 . .
C15 C16 C17 118.4(9) . .
C15 C16 C19 122.7(9) . .
C17 C16 C19 118.9(9) . .
C20 C19 C16 178.7(12) . .
O15 C31 H31A 109.5 . .
O15 C31 H31B 109.5 . .
O15 C31 H31C 109.5 . .
C10 C9 C6 173.9(8) . .
C5 C6 C7 120.5(7) . .
C5 C6 C9 120.4(7) . .
C7 C6 C9 119.1(7) . .
C30 C29 C26 175.3(9) . .
C27 C26 C25 121.1(8) . .
C27 C26 C29 120.9(7) . .
C25 C26 C29 118.0(8) . .
C19 C20 H20 180.0 . .
C38 O19 H19 114.6(12) . .
C9 C10 H10 180.0 . .
C29 C30 H30 180.0 . .
C33 N1 C35 114.7 . .
C33 N1 C39 77.7(12) . .
C35 N1 C39 98.6(13) . .
C33 N1 C36 124.2(12) . .
C35 N1 C36 108.8(12) . .
C39 N1 C36 62.5(17) . .
O19 C38 H38A 109.5 . .
O19 C38 H38B 109.5 . .
H38A C38 H38B 109.5 . .
O19 C38 H38C 109.5 . .
H38A C38 H38C 109.5 . .
H38B C38 H38C 109.5 . .
C33 C32 H32A 109.5 . .
C33 C32 H32B 109.5 . .
H32A C32 H32B 109.5 . .
C33 C32 H32C 109.5 . .
H32A C32 H32C 109.5 . .
H32B C32 H32C 109.5 . .
C35 C34 H34A 109.5 . .
C35 C34 H34B 109.5 . .
H34A C34 H34B 109.5 . .
C35 C34 H34C 109.5 . .
H34A C34 H34C 109.5 . .
H34B C34 H34C 109.5 . .
N1 C33 C32 114.8 . .
N1 C33 H33A 108.6 . .
C32 C33 H33A 108.6 . .
N1 C33 H33B 108.6 . .
C32 C33 H33B 108.6 . .
H33A C33 H33B 107.5 . .
N1 C35 C34 102.2 . .
N1 C35 H35A 111.3 . .
C34 C35 H35A 111.3 . .
N1 C35 H35B 111.3 . .
C34 C35 H35B 111.3 . .
H35A C35 H35B 109.2 . .
C37 C36 N1 105(2) . .
C37 C36 H36A 110.8 . .
N1 C36 H36A 110.8 . .
C37 C36 H36B 110.8 . .
N1 C36 H36B 110.8 . .
H36A C36 H36B 108.9 . .
N1 C39 H39A 111.2 . .
N1 C39 H39B 111.2 . .
H39A C39 H39B 109.1 . .

loop_
_geom_bond_atom_site_label_1
_geom_bond_atom_site_label_2
_geom_bond_distance
_geom_bond_site_symmetry_2
Zn1 O11 1.912(6) 2_755
Zn1 O5 1.929(6) 1_655
Zn1 O1 1.997(5) .
Zn1 O10 2.021(6) .
Zn1 C18 2.590(9) .
Zn2 O6 2.022(6) 1_655
Zn2 O3 2.035(5) .
Zn2 O1 2.059(5) .
Zn2 O15 2.088(6) .
Zn2 O2 2.143(5) .
Zn2 O2 2.213(5) 3_766
Zn3 O7 1.919(6) 2_755
Zn3 O4 1.932(5) .
Zn3 O14 1.960(5) .
Zn3 O1 1.984(5) .
O2 Zn2 2.213(5) 3_766
O2 H4 0.94(2) .
O2 H2 0.94(2) .
O12 C21 1.244(9) .
O3 C1 1.224(9) .
O6 C8 1.227(9) .
O6 Zn2 2.022(5) 1_455
O1 H1 1.0000 .
O8 C11 1.231(9) .
O14 C28 1.292(10) .
O15 C31 1.518(15) .
O15 H14 0.950(10) .
O7 C11 1.254(10) .
O7 Zn3 1.919(6) 2_745
O11 C21 1.256(10) .
O11 Zn1 1.912(6) 2_745
O13 C28 1.239(10) .
C24 C23 1.387(12) .
C24 C25 1.392(11) .
C24 C28 1.501(10) .
O4 C1 1.279(9) .
C2 C7 1.376(10) .
C2 C3 1.382(10) .
C2 C1 1.491(10) .
C25 C26 1.395(11) .
C25 H25 0.9500 .
C12 C13 1.379(10) .
C12 C17 1.392(11) .
C12 C11 1.505(12) .
C17 C16 1.402(13) .
C17 H17 0.9500 .
C7 C6 1.404(10) .
C7 H7 0.9500 .
C4 C5 1.378(10) .
C4 C3 1.400(10) .
C4 C8 1.488(10) .
O5 C8 1.280(9) .
O5 Zn1 1.929(6) 1_455
C3 H3 0.9500 .
C13 C14 1.384(13) .
C13 H13 0.9500 .
C23 C22 1.395(10) .
C23 H23 0.9500 .
C21 C22 1.505(12) .
C27 C26 1.386(12) .
C27 C22 1.394(11) .
C27 H27 0.9500 .
C5 C6 1.397(11) .
C5 H5 0.9500 .
O10 C18 1.260(12) .
O9 C18 1.231(13) .
C14 C15 1.368(13) .
C14 C18 1.501(12) .
C15 C16 1.393(13) .
C15 H15 0.9500 .
C16 C19 1.426(14) .
C19 C20 1.177(11) .
C31 H31A 0.9800 .
C31 H31B 0.9800 .
C31 H31C 0.9800 .
C9 C10 1.176(9) .
C9 C6 1.441(11) .
C29 C30 1.180(10) .
C29 C26 1.442(13) .
C20 H20 0.9500 .
O19 C38 1.4077 .
O19 H19 0.951(10) .
C10 H10 0.9500 .
C30 H30 0.9500 .
N1 C33 1.4722 .
N1 C35 1.4728 .
N1 C39 1.69(3) .
N1 C36 1.75(4) .
C38 H38A 0.9800 .
C38 H38B 0.9800 .
C38 H38C 0.9800 .
C32 C33 1.5344 .
C32 H32A 0.9800 .
C32 H32B 0.9800 .
C32 H32C 0.9800 .
C34 C35 1.5315 .
C34 H34A 0.9800 .
C34 H34B 0.9800 .
C34 H34C 0.9800 .
C33 H33A 0.9900 .
C33 H33B 0.9900 .
C35 H35A 0.9900 .
C35 H35B 0.9900 .
C37 C36 1.42(3) .
C37 H37A 0.9800 .
C37 H37B 0.9800 .
C37 H37C 0.9800 .
C36 H36A 0.9900 .
C36 H36B 0.9900 .
C39 H39A 0.9900 .
C39 H39B 0.9900 .

loop_
_geom_hbond_atom_site_label_D
_geom_hbond_atom_site_label_H
_geom_hbond_atom_site_label_A
_geom_hbond_distance_DH
_geom_hbond_distance_HA
_geom_hbond_distance_DA
_geom_hbond_angle_DHA
_geom_hbond_site_symmetry_A
O1 H1 O9 1.00 2.19 2.815(8) 118.7 .
O1 H1 O13 1.00 2.26 2.981(8) 127.5 .
O15 H14 O19 0.950(10) 1.76(2) 2.705(7) 170(12) .
O19 H19 O9 0.951(10) 1.85(8) 2.684(9) 144(12) .
O2 H2 O12 0.94(2) 1.75(5) 2.624(7) 153(9) 4_566
O2 H4 O8 0.94(2) 1.81(3) 2.726(7) 164(7) 4_566
